data_7048819
loop_
_publ_author_name
'Wang, Si-Yuan'
'Gao, Song'
'Dai, Jun-Wei'
'Shi, Yan-Ru'
'Dong, Xin'
'Weng, Weizheng'
'Zhou, Zhao-Hui'

_publ_section_title
;
 Carbonate and phosphite encaged in the frameworks constructed by square
 lanthanum aminopolycarboxylates and sodium chlorides
;
_journal_name_full 'Dalton Transactions'
_journal_paper_doi 10.1039/C8DT04940H
_journal_year 2019
_chemical_formula_moiety '0.5(C88 H112 Cl16 La8 N16 Na40 O96)'
_chemical_formula_sum 'C44 H56 Cl8 La4 N8 Na20 O48'
_chemical_formula_weight 2764.00
_space_group_crystal_system tetragonal
_space_group_IT_number 125
_space_group_name_Hall '-P 4a 2b'
_space_group_name_H-M_alt 'P 4/n b m'
_symmetry_space_group_name_Hall '-P 4a 2b'
_symmetry_space_group_name_H-M 'P 4/n b m :2'
_atom_sites_solution_hydrogens mixed
_atom_sites_solution_primary dual
_audit_creation_date 2017-04-26
_audit_creation_method
;
Olex2 1.2
(compiled 2017.03.28 svn.r3405 for OlexSys, GUI svn.r5335)
;
_audit_update_record
;
2018-12-11 deposited with the CCDC.
2019-01-29 downloaded from the CCDC.
;
_cell_angle_alpha 90
_cell_angle_beta 90
_cell_angle_gamma 90
_cell_formula_units_Z 2
_cell_length_a 21.0220(3)
_cell_length_b 21.0220(3)
_cell_length_c 9.5449(3)
_cell_measurement_reflns_used 3385
_cell_measurement_temperature 173
_cell_measurement_theta_max 29.1590
_cell_measurement_theta_min 3.0410
_cell_volume 4218.13(16)
_computing_cell_refinement 'CrysAlisPro 1.171.38.43 (Rigaku OD, 2015)'
_computing_data_collection 'CrysAlisPro 1.171.38.43 (Rigaku OD, 2015)'
_computing_data_reduction 'CrysAlisPro 1.171.38.43 (Rigaku OD, 2015)'
_computing_molecular_graphics 'Olex2 (Dolomanov et al., 2009)'
_computing_publication_material 'Olex2 (Dolomanov et al., 2009)'
_computing_structure_refinement 'ShelXL (Sheldrick, 2015)'
_computing_structure_solution 'ShelXT (Sheldrick, 2015)'
_diffrn_ambient_temperature 173
_diffrn_detector 'CCD plate'
_diffrn_detector_area_resol_mean 16.1903
_diffrn_detector_type Sapphire3
_diffrn_measured_fraction_theta_full 0.996
_diffrn_measured_fraction_theta_max 0.913
_diffrn_measurement_details
;
List of Runs (angles in degrees, time in seconds):

  # Type    Start    End  Width  t~exp~   \w     \q     \k     \f   Frames
#--------------------------------------------------------------------------
  1  \w    -46.00   1.00   1.00   25.00    --  -22.85  57.00 150.00   47
  2  \w    -86.00   0.00   1.00   25.00    --  -22.85 -57.00 -90.00   86
  3  \w    -48.00 -23.00   1.00   25.00    --  -22.85  77.00 -60.00   25
  4  \w    -34.00  -8.00   1.00   25.00    --  -22.85  19.00 -30.00   26
;
_diffrn_measurement_device 'four-circle diffractometer'
_diffrn_measurement_device_type 'Xcalibur, Sapphire3, Gemini ultra'
_diffrn_measurement_method '\w scans'
_diffrn_orient_matrix_type 'CrysAlisPro convention (1999,Acta A55,543-557)'
_diffrn_orient_matrix_UB_11 0.0163172000
_diffrn_orient_matrix_UB_12 -0.0279231000
_diffrn_orient_matrix_UB_13 -0.0207686000
_diffrn_orient_matrix_UB_21 0.0294181000
_diffrn_orient_matrix_UB_22 0.0144158000
_diffrn_orient_matrix_UB_23 0.0180392000
_diffrn_orient_matrix_UB_31 -0.0027338000
_diffrn_orient_matrix_UB_32 -0.0122338000
_diffrn_orient_matrix_UB_33 0.0690535000
_diffrn_radiation_monochromator graphite
_diffrn_radiation_probe x-ray
_diffrn_radiation_type MoK\a
_diffrn_radiation_wavelength 0.71073
_diffrn_reflns_av_R_equivalents 0.0435
_diffrn_reflns_av_unetI/netI 0.0348
_diffrn_reflns_Laue_measured_fraction_full 0.996
_diffrn_reflns_Laue_measured_fraction_max 0.913
_diffrn_reflns_limit_h_max 26
_diffrn_reflns_limit_h_min -27
_diffrn_reflns_limit_k_max 28
_diffrn_reflns_limit_k_min -23
_diffrn_reflns_limit_l_max 13
_diffrn_reflns_limit_l_min -10
_diffrn_reflns_number 14428
_diffrn_reflns_point_group_measured_fraction_full 0.996
_diffrn_reflns_point_group_measured_fraction_max 0.913
_diffrn_reflns_theta_full 25.242
_diffrn_reflns_theta_max 29.837
_diffrn_reflns_theta_min 2.883
_diffrn_source 'fine-focus sealed X-ray tube'
_diffrn_source_type 'Enhance (Mo) X-ray Source'
_exptl_absorpt_coefficient_mu 2.447
_exptl_absorpt_correction_T_max 1.00000
_exptl_absorpt_correction_T_min 0.97986
_exptl_absorpt_correction_type multi-scan
_exptl_absorpt_process_details
;
CrysAlisPro 1.171.38.43 (Rigaku Oxford Diffraction, 2015)
Empirical absorption correction using spherical harmonics,
 implemented in SCALE3 ABSPACK scaling algorithm.
;
_exptl_crystal_colour colourless
_exptl_crystal_colour_primary colourless
_exptl_crystal_density_diffrn 2.176
_exptl_crystal_description block
_exptl_crystal_F_000 2688
_exptl_crystal_size_max 0.1
_exptl_crystal_size_mid 0.1
_exptl_crystal_size_min 0.1
_refine_diff_density_max 0.991
_refine_diff_density_min -1.825
_refine_diff_density_rms 0.224
_refine_ls_extinction_method none
_refine_ls_goodness_of_fit_ref 1.208
_refine_ls_hydrogen_treatment constr
_refine_ls_matrix_type full
_refine_ls_number_parameters 174
_refine_ls_number_reflns 2886
_refine_ls_number_restraints 12
_refine_ls_restrained_S_all 1.206
_refine_ls_R_factor_all 0.0917
_refine_ls_R_factor_gt 0.0805
_refine_ls_shift/su_max 0.000
_refine_ls_shift/su_mean 0.000
_refine_ls_structure_factor_coef Fsqd
_refine_ls_weighting_details 'w=1/[\s^2^(Fo^2^)+(0.0223P)^2^+133.1091P] where P=(Fo^2^+2Fc^2^)/3'
_refine_ls_weighting_scheme calc
_refine_ls_wR_factor_gt 0.1609
_refine_ls_wR_factor_ref 0.1657
_reflns_Friedel_coverage 0.000
_reflns_number_gt 2462
_reflns_number_total 2886
_reflns_threshold_expression 'I > 2\s(I)'
_cod_data_source_file c8dt04940h2.cif
_cod_data_source_block exp_16295
_cod_original_cell_volume 4218.13(18)
_cod_database_code 7048819
_shelx_shelxl_version_number 2014/7
_shelx_space_group_comment
;
The symmetry employed for this shelxl refinement is uniquely defined
by the following loop, which should always be used as a source of
symmetry information in preference to the above space-group names.
They are only intended as comments.
;
_reflns_odcompleteness_completeness 99.72
_reflns_odcompleteness_iscentric 1
_reflns_odcompleteness_theta 27.42
_olex2_refinement_description
;
1. Fixed Uiso
 At 1.2 times of:
  All C(H,H) groups
 At 1.5 times of:
  All O(H,H) groups
2. Rigid bond restraints
 C6
 with sigma for 1-2 distances of 0.001 and sigma for 1-3 distances of 0.001
3. Uiso/Uaniso restraints and constraints
Uanis(O5) \\sim Ueq, Uanis(O6) \\sim Ueq: with sigma of 0.001 and sigma for
terminal atoms of 0.002
4. Others
 Fixed Sof: Cl2(0.33333) Cl1(0.16667) H1WA(0.5) H1WB(0.5)
5.a Rotating group:
 O1W(H1WA,H1WB)
5.b Secondary CH2 refined with riding coordinates:
 C2(H2A,H2B), C4(H4A,H4B), C5(H5A,H5B)
;
_olex2_submission_special_instructions 'No special instructions were received'
_oxdiff_exptl_absorpt_empirical_details
;
Empirical correction (ABSPACK) includes:
- Absorption correction using spherical harmonics
- Frame scaling
;
_oxdiff_exptl_absorpt_empirical_full_max 1.039
_oxdiff_exptl_absorpt_empirical_full_min 0.952

loop_
_space_group_symop_operation_xyz
'x, y, z'
'-x+1/2, -y+1/2, z'
'-y+1/2, x, z'
'y, -x+1/2, z'
'-x+1/2, y, -z'
'x, -y+1/2, -z'
'y, x, -z'
'-y+1/2, -x+1/2, -z'
'-x, -y, -z'
'x-1/2, y-1/2, -z'
'y-1/2, -x, -z'
'-y, x-1/2, -z'
'x-1/2, -y, z'
'-x, y-1/2, z'
'-y, -x, z'
'y-1/2, x-1/2, z'

loop_
_atom_site_label
_atom_site_type_symbol
_atom_site_fract_x
_atom_site_fract_y
_atom_site_fract_z
_atom_site_U_iso_or_equiv
_atom_site_adp_type
_atom_site_occupancy
_atom_site_site_symmetry_order
_atom_site_calc_flag
_atom_site_refinement_flags_posn
_atom_site_refinement_flags_adp
_atom_site_refinement_flags_occupancy
La1 La 0.2500 0.57046(3) 0.5000 0.00980(17) Uani 1 2 d S T P
Na4 Na 0.5000 0.5000 1.0000 0.104(6) Uani 1 4 d S T P
Cl3 Cl 0.3291(3) 0.3291(3) 1.0000 0.094(2) Uani 1 2 d S T P
Cl2 Cl 0.2137(7) 0.6080(8) 0.9927(19) 0.086(4) Uani 0.3333 1 d . . .
Cl1 Cl 0.1535(6) 0.6535(6) 1.028(2) 0.072(5) Uani 0.3333 2 d S T P
Na1 Na 0.42515(19) 0.57485(19) 0.4730(5) 0.0218(12) Uani 1 2 d S T P
Na3 Na 0.5715(4) 0.4285(4) 1.0347(12) 0.078(3) Uani 1 2 d S T P
Na5 Na 0.41767(16) 0.41767(16) 1.0000 0.0183(9) Uani 1 2 d S T P
Na6 Na 0.2500 0.2500 0.7837(14) 0.062(3) Uani 1 4 d S T P
Na2 Na 0.16869(18) 0.66869(18) 0.7831(6) 0.0223(11) Uani 1 2 d S T P
O3 O 0.3508(3) 0.5215(3) 0.6089(6) 0.0159(12) Uani 1 1 d . . .
O1W O 0.4891(4) 0.5109(4) 0.3458(16) 0.051(4) Uani 1 2 d S T P
H1WA H 0.5155 0.5332 0.2780 0.076 Uiso 0.5 1 d GR . .
H1WB H 0.4666 0.4796 0.2901 0.076 Uiso 0.5 1 d GR . .
O4 O 0.3980(3) 0.4744(4) 0.7915(8) 0.0336(19) Uani 1 1 d . . .
O1 O 0.1678(3) 0.5600(3) 0.6980(6) 0.0119(11) Uani 1 1 d . . .
O2 O 0.1308(3) 0.5086(3) 0.8887(6) 0.0195(13) Uani 1 1 d . . .
O5 O 0.1618(3) 0.6618(3) 0.4842(9) 0.0169(12) Uani 1 2 d S TU P
O6 O 0.2236(3) 0.6484(3) 0.2986(6) 0.0170(12) Uani 1 1 d . U .
N1 N 0.2421(3) 0.4553(3) 0.6525(7) 0.0105(13) Uani 1 1 d . . .
C6 C 0.1778(4) 0.6778(4) 0.3564(14) 0.015(2) Uani 1 2 d S TU P
C1 C 0.3501(4) 0.4893(4) 0.7216(8) 0.0110(15) Uani 1 1 d . . .
C2 C 0.2859(4) 0.4652(4) 0.7719(9) 0.0164(16) Uani 1 1 d . . .
H2A H 0.2917 0.4246 0.8229 0.020 Uiso 1 1 calc R . .
H2B H 0.2671 0.4965 0.8376 0.020 Uiso 1 1 calc R . .
C3 C 0.1564(4) 0.5102(4) 0.7707(8) 0.0106(14) Uani 1 1 d . . .
C4 C 0.1773(4) 0.4473(4) 0.7037(9) 0.0143(16) Uani 1 1 d . . .
H4A H 0.1757 0.4126 0.7737 0.017 Uiso 1 1 calc R . .
H4B H 0.1486 0.4362 0.6252 0.017 Uiso 1 1 calc R . .
C5 C 0.2634(3) 0.3974(4) 0.5740(9) 0.0141(17) Uani 1 1 d . . .
H5A H 0.2489 0.3588 0.6240 0.017 Uiso 1 1 calc R . .
H5B H 0.3104 0.3965 0.5700 0.017 Uiso 1 1 calc R . .

loop_
_atom_site_aniso_label
_atom_site_aniso_U_11
_atom_site_aniso_U_22
_atom_site_aniso_U_33
_atom_site_aniso_U_23
_atom_site_aniso_U_13
_atom_site_aniso_U_12
La1 0.0098(3) 0.0109(3) 0.0087(3) 0.000 0.0026(3) 0.000
Na4 0.126(9) 0.126(9) 0.060(8) 0.043(8) -0.043(8) -0.067(11)
Cl3 0.100(3) 0.100(3) 0.083(4) 0.018(3) -0.018(3) 0.006(4)
Cl2 0.086(9) 0.094(10) 0.078(8) -0.020(9) -0.025(9) -0.002(8)
Cl1 0.077(8) 0.077(8) 0.063(12) -0.008(6) -0.008(6) -0.023(10)
Na1 0.0252(17) 0.0252(17) 0.015(3) -0.0078(15) 0.0078(15) -0.011(2)
Na3 0.072(4) 0.072(4) 0.091(8) 0.009(4) -0.009(4) -0.004(5)
Na5 0.0179(13) 0.0179(13) 0.019(2) 0.0027(16) -0.0027(16) 0.0033(17)
Na6 0.057(4) 0.057(4) 0.073(8) 0.000 0.000 0.000
Na2 0.0168(15) 0.0168(15) 0.033(3) 0.0046(16) 0.0046(16) 0.001(2)
O3 0.008(3) 0.023(3) 0.017(3) 0.009(2) 0.000(2) 0.000(2)
O1W 0.031(4) 0.031(4) 0.090(10) -0.020(5) 0.020(5) -0.002(5)
O4 0.015(3) 0.050(5) 0.036(4) 0.026(4) -0.010(3) -0.005(3)
O1 0.010(3) 0.010(3) 0.015(3) 0.004(2) 0.002(2) 0.001(2)
O2 0.029(3) 0.018(3) 0.011(3) 0.003(2) 0.010(3) 0.001(3)
O5 0.0170(12) 0.0170(12) 0.0167(16) 0.0004(7) 0.0004(7) 0.0003(10)
O6 0.0170(15) 0.0167(15) 0.0172(15) 0.0012(10) 0.0007(10) 0.0014(9)
N1 0.004(3) 0.013(3) 0.015(3) 0.001(2) -0.002(3) -0.001(2)
C6 0.012(3) 0.012(3) 0.021(6) 0.006(3) 0.006(3) 0.006(4)
C1 0.010(3) 0.013(4) 0.010(4) 0.000(3) 0.003(3) 0.005(3)
C2 0.013(4) 0.020(4) 0.016(4) 0.007(3) -0.004(3) 0.001(3)
C3 0.014(4) 0.009(3) 0.009(3) 0.000(3) -0.004(3) -0.005(3)
C4 0.017(4) 0.010(4) 0.015(4) 0.001(3) 0.005(3) -0.006(3)
C5 0.004(4) 0.016(4) 0.023(4) 0.004(3) 0.004(3) 0.004(3)

loop_
_atom_type_symbol
_atom_type_description
_atom_type_scat_dispersion_real
_atom_type_scat_dispersion_imag
_atom_type_scat_source
C C 0.0033 0.0016 'International Tables Vol C Tables 4.2.6.8 and 6.1.1.4'
H H 0.0000 0.0000 'International Tables Vol C Tables 4.2.6.8 and 6.1.1.4'
Cl Cl 0.1484 0.1585 'International Tables Vol C Tables 4.2.6.8 and 6.1.1.4'
La La -0.2871 2.4523 'International Tables Vol C Tables 4.2.6.8 and 6.1.1.4'
N N 0.0061 0.0033 'International Tables Vol C Tables 4.2.6.8 and 6.1.1.4'
Na Na 0.0362 0.0249 'International Tables Vol C Tables 4.2.6.8 and 6.1.1.4'
O O 0.0106 0.0060 'International Tables Vol C Tables 4.2.6.8 and 6.1.1.4'

loop_
_geom_angle_atom_site_label_1
_geom_angle_atom_site_label_2
_geom_angle_atom_site_label_3
_geom_angle
_geom_angle_site_symmetry_1
_geom_angle_site_symmetry_3
O3 La1 O3 132.9(3) . 5_556
O3 La1 O5 72.1(2) . 12_666
O3 La1 O5 151.7(2) 5_556 12_666
O3 La1 O5 72.1(2) 5_556 .
O3 La1 O5 151.7(2) . .
O3 La1 O6 77.1(2) . 5_556
O3 La1 O6 136.87(18) . .
O3 La1 O6 136.87(18) 5_556 5_556
O3 La1 O6 77.1(2) 5_556 .
O3 La1 N1 79.5(2) 5_556 .
O3 La1 N1 59.91(19) 5_556 5_556
O3 La1 N1 79.5(2) . 5_556
O3 La1 N1 59.91(19) . .
O3 La1 C6 72.8(3) . 12_666
O3 La1 C6 72.8(3) 5_556 .
O3 La1 C6 152.6(3) . .
O3 La1 C6 152.6(3) 5_556 12_666
O1 La1 O3 102.84(18) 5_556 5_556
O1 La1 O3 73.09(19) 5_556 .
O1 La1 O3 73.09(19) . 5_556
O1 La1 O3 102.84(18) . .
O1 La1 O1 170.1(3) 5_556 .
O1 La1 O5 119.1(2) 5_556 .
O1 La1 O5 68.7(2) . .
O1 La1 O5 119.1(2) . 12_666
O1 La1 O5 68.7(2) 5_556 12_666
O1 La1 O6 117.18(18) 5_556 5_556
O1 La1 O6 69.65(18) 5_556 .
O1 La1 O6 69.65(18) . 5_556
O1 La1 O6 117.17(18) . .
O1 La1 N1 60.57(18) 5_556 5_556
O1 La1 N1 110.14(19) . 5_556
O1 La1 N1 110.14(19) 5_556 .
O1 La1 N1 60.57(18) . .
O1 La1 C6 93.4(2) 5_556 12_666
O1 La1 C6 93.9(2) 5_556 .
O1 La1 C6 93.9(2) . 12_666
O1 La1 C6 93.4(2) . .
O5 La1 O5 88.2(4) . 12_666
O5 La1 N1 127.0(2) 12_666 5_556
O5 La1 N1 128.8(2) 12_666 .
O5 La1 N1 128.8(2) . 5_556
O5 La1 N1 127.0(2) . .
O5 La1 C6 25.4(3) . .
O5 La1 C6 80.7(3) 12_666 .
O5 La1 C6 80.7(3) . 12_666
O5 La1 C6 25.4(3) 12_666 12_666
O6 La1 O5 49.8(2) 5_556 12_666
O6 La1 O5 74.7(2) 5_556 .
O6 La1 O5 49.8(2) . .
O6 La1 O5 74.7(2) . 12_666
O6 La1 O6 101.4(3) 5_556 .
O6 La1 N1 155.77(19) . .
O6 La1 N1 99.91(19) 5_556 .
O6 La1 N1 155.77(19) 5_556 5_556
O6 La1 N1 99.91(19) . 5_556
O6 La1 C6 24.4(2) . .
O6 La1 C6 88.4(3) . 12_666
O6 La1 C6 88.4(3) 5_556 .
O6 La1 C6 24.4(2) 5_556 12_666
N1 La1 N1 62.4(3) . 5_556
N1 La1 C6 146.8(3) . .
N1 La1 C6 115.6(3) 5_556 .
N1 La1 C6 115.6(3) . 12_666
N1 La1 C6 146.8(3) 5_556 12_666
C6 La1 C6 84.3(5) . 12_666
Na3 Na4 Na3 180.0 . 9_667
Na3 Na4 Na5 90.000(2) . .
Na3 Na4 Na5 90.000(2) 9_667 9_667
Na3 Na4 Na5 90.000(2) 9_667 .
Na3 Na4 Na5 90.000(2) . 9_667
Na3 Na4 O4 61.3(3) 9_667 15_665
Na3 Na4 O4 61.3(3) . 7_557
Na3 Na4 O4 118.7(3) . 15_665
Na3 Na4 O4 61.3(3) 9_667 .
Na3 Na4 O4 118.7(3) 9_667 7_557
Na3 Na4 O4 61.3(3) . 9_667
Na3 Na4 O4 118.7(3) 9_667 9_667
Na3 Na4 O4 118.7(3) . .
Na3 Na4 O2 50.4(2) . 4
Na3 Na4 O2 129.6(2) . 5_557
Na3 Na4 O2 129.6(2) . 12_667
Na3 Na4 O2 129.6(2) 9_667 4
Na3 Na4 O2 50.4(2) 9_667 12_667
Na3 Na4 O2 50.4(2) . 13_665
Na3 Na4 O2 129.6(2) 9_667 13_665
Na3 Na4 O2 50.4(2) 9_667 5_557
Na5 Na4 Na5 180.0 9_667 .
Na5 Na4 O4 129.61(14) 9_667 7_557
Na5 Na4 O4 129.61(14) 9_667 .
Na5 Na4 O4 50.39(14) . .
Na5 Na4 O4 50.39(14) . 7_557
Na5 Na4 O4 129.61(14) . 15_665
Na5 Na4 O4 50.39(14) 9_667 15_665
Na5 Na4 O4 129.61(14) . 9_667
Na5 Na4 O4 50.39(14) 9_667 9_667
Na5 Na4 O2 52.03(12) 9_667 13_665
Na5 Na4 O2 127.97(12) . 12_667
Na5 Na4 O2 52.03(12) . 5_557
Na5 Na4 O2 127.97(12) 9_667 5_557
Na5 Na4 O2 52.03(12) . 4
Na5 Na4 O2 127.97(12) 9_667 4
Na5 Na4 O2 52.03(12) 9_667 12_667
Na5 Na4 O2 127.97(12) . 13_665
O4 Na4 O4 100.8(3) . 7_557
O4 Na4 O4 100.8(3) 9_667 15_665
O4 Na4 O4 79.2(3) . 15_665
O4 Na4 O4 79.2(3) 9_667 7_557
O4 Na4 O4 180.0 . 9_667
O4 Na4 O4 180.00(18) 7_557 15_665
O2 Na4 O4 111.4(2) 13_665 7_557
O2 Na4 O4 65.2(2) 12_667 15_665
O2 Na4 O4 65.2(2) 5_557 .
O2 Na4 O4 68.6(2) 5_557 7_557
O2 Na4 O4 68.6(2) 13_665 15_665
O2 Na4 O4 111.4(2) 12_667 .
O2 Na4 O4 65.2(2) 4 7_557
O2 Na4 O4 68.6(2) 4 .
O2 Na4 O4 114.8(2) 4 15_665
O2 Na4 O4 114.8(2) 13_665 .
O2 Na4 O4 111.4(2) 5_557 15_665
O2 Na4 O4 111.4(2) 4 9_667
O2 Na4 O4 114.8(2) 12_667 7_557
O2 Na4 O4 65.2(2) 13_665 9_667
O2 Na4 O4 114.8(2) 5_557 9_667
O2 Na4 O4 68.6(2) 12_667 9_667
O2 Na4 O2 180.0 13_665 5_557
O2 Na4 O2 75.9(2) 12_667 5_557
O2 Na4 O2 104.1(2) 4 5_557
O2 Na4 O2 104.1(2) 12_667 13_665
O2 Na4 O2 75.9(2) 4 13_665
O2 Na4 O2 180.0 12_667 4
Na5 Cl3 Na6 138.7(2) . .
Na5 Cl3 Na6 138.7(2) . 5_557
Na6 Cl3 Na6 82.5(4) . 5_557
Cl2 Cl2 Cl1 139.2(11) 5_557 .
Cl2 Cl2 Na3 160.9(12) 5_557 3
Cl2 Cl2 Na2 116.1(14) 5_557 .
Cl1 Cl2 Na3 50.9(8) . 3
Cl1 Cl2 Na2 65.2(9) . .
Na2 Cl2 Na3 82.4(4) . 3
Cl2 Cl1 Cl2 151.2(19) 16_565 .
Cl2 Cl1 Na3 98.0(8) 16_565 3
Cl2 Cl1 Na3 98.0(8) . 3
Cl2 Cl1 Na2 76.6(9) 16_565 .
Cl2 Cl1 Na2 76.6(9) . .
Na2 Cl1 Na3 102.3(7) . 3
La1 Na1 La1 92.58(13) . 12_666
La1 Na1 Na2 61.89(10) . 12_666
La1 Na1 Na2 61.89(10) 12_666 12_666
O3 Na1 La1 43.69(16) . .
O3 Na1 La1 117.4(2) . 12_666
O3 Na1 La1 117.4(2) 15_665 .
O3 Na1 La1 43.69(16) 15_665 12_666
O3 Na1 Na2 105.5(2) 15_665 12_666
O3 Na1 Na2 105.5(2) . 12_666
O3 Na1 O3 109.8(4) 15_665 .
O3 Na1 O1 77.5(2) 15_665 12_666
O3 Na1 O1 143.7(3) 15_665 5_556
O3 Na1 O1 143.7(3) . 12_666
O3 Na1 O1 77.5(2) . 5_556
O3 Na1 O5 77.3(2) . 12_666
O3 Na1 O5 77.3(2) 15_665 12_666
O1W Na1 La1 128.08(18) . .
O1W Na1 La1 128.08(18) . 12_666
O1W Na1 Na2 106.2(4) . 12_666
O1W Na1 O3 114.5(3) . 15_665
O1W Na1 O3 114.5(3) . .
O1W Na1 O1 92.2(4) . 12_666
O1W Na1 O1 92.2(4) . 5_556
O1W Na1 O5 156.4(5) . 12_666
O1 Na1 La1 44.09(14) 5_556 .
O1 Na1 La1 100.7(2) 12_666 .
O1 Na1 La1 100.7(2) 5_556 12_666
O1 Na1 La1 44.09(14) 12_666 12_666
O1 Na1 Na2 40.58(15) 12_666 12_666
O1 Na1 Na2 40.58(15) 5_556 12_666
O1 Na1 O1 77.3(3) 5_556 12_666
O1 Na1 O5 69.7(2) 5_556 12_666
O1 Na1 O5 69.7(2) 12_666 12_666
O5 Na1 La1 46.38(7) 12_666 12_666
O5 Na1 La1 46.37(7) 12_666 .
O5 Na1 Na2 50.2(2) 12_666 12_666
Na4 Na3 Cl2 145.4(4) . 13_665
Na4 Na3 Cl2 145.4(4) . 4
Na4 Na3 Cl1 169.7(7) . 4
Na4 Na3 Na5 48.68(15) . 9_667
Na4 Na3 Na5 48.68(15) . .
Na4 Na3 Na2 131.4(4) . 4
Na4 Na3 O4 74.5(3) . 7_557
Na4 Na3 O4 74.5(3) . 9_667
Na4 Na3 O2 83.3(3) . 13_665
Na4 Na3 O2 83.3(3) . 4
Cl2 Na3 Cl2 60.7(6) 4 13_665
Cl2 Na3 Na5 99.5(3) 4 .
Cl2 Na3 Na5 157.4(4) 13_665 .
Cl2 Na3 Na5 157.4(4) 4 9_667
Cl2 Na3 Na5 99.5(3) 13_665 9_667
Cl2 Na3 Na2 42.4(4) 13_665 4
Cl2 Na3 Na2 42.4(4) 4 4
Cl1 Na3 Cl2 31.1(3) 4 4
Cl1 Na3 Cl2 31.1(3) 4 13_665
Cl1 Na3 Na5 130.52(19) 4 9_667
Cl1 Na3 Na5 130.52(19) 4 .
Cl1 Na3 Na2 38.3(5) 4 4
Cl1 Na3 O4 112.4(4) 4 7_557
Cl1 Na3 O4 112.4(4) 4 9_667
Na5 Na3 Na5 97.4(3) 9_667 .
Na5 Na3 Na2 115.9(2) 9_667 4
Na5 Na3 Na2 115.9(2) . 4
O4 Na3 Cl2 92.1(4) 7_557 4
O4 Na3 Cl2 138.2(5) 9_667 4
O4 Na3 Cl2 92.1(4) 9_667 13_665
O4 Na3 Cl2 138.2(5) 7_557 13_665
O4 Na3 Na5 45.37(18) 9_667 9_667
O4 Na3 Na5 45.37(18) 7_557 .
O4 Na3 Na5 110.5(4) 7_557 9_667
O4 Na3 Na5 110.5(4) 9_667 .
O4 Na3 Na2 132.3(2) 9_667 4
O4 Na3 Na2 132.3(2) 7_557 4
O4 Na3 O4 89.0(5) 9_667 7_557
O2 Na3 Cl2 62.7(4) 4 4
O2 Na3 Cl2 110.0(5) 4 13_665
O2 Na3 Cl2 110.0(5) 13_665 4
O2 Na3 Cl2 62.7(4) 13_665 13_665
O2 Na3 Cl1 90.5(5) 4 4
O2 Na3 Cl1 90.5(5) 13_665 4
O2 Na3 Na5 121.2(4) 13_665 .
O2 Na3 Na5 47.7(2) 13_665 9_667
O2 Na3 Na5 121.2(4) 4 9_667
O2 Na3 Na5 47.7(2) 4 .
O2 Na3 Na2 68.2(3) 13_665 4
O2 Na3 Na2 68.2(3) 4 4
O2 Na3 O4 78.9(2) 4 7_557
O2 Na3 O4 78.9(2) 13_665 9_667
O2 Na3 O4 156.9(5) 4 9_667
O2 Na3 O4 156.9(5) 13_665 7_557
O2 Na3 O2 105.0(6) 4 13_665
Na4 Na5 Cl3 180.0(2) . .
Na4 Na5 Na3 41.32(15) . 9_667
Na4 Na5 Na3 41.32(15) . .
Cl3 Na5 Na3 138.68(15) . .
Cl3 Na5 Na3 138.68(15) . 9_667
Na3 Na5 Na3 82.6(3) . 9_667
O4 Na5 Na4 76.5(2) . .
O4 Na5 Na4 76.5(2) 7_557 .
O4 Na5 Cl3 103.5(2) . .
O4 Na5 Cl3 103.5(2) 7_557 .
O4 Na5 Na3 54.8(3) . 9_667
O4 Na5 Na3 103.0(3) 7_557 9_667
O4 Na5 Na3 103.0(3) . .
O4 Na5 Na3 54.8(3) 7_557 .
O4 Na5 O4 152.9(4) 7_557 .
O4 Na5 O2 88.9(3) . 4
O4 Na5 O2 84.1(3) 7_557 4
O4 Na5 O2 84.1(3) . 5_557
O4 Na5 O2 88.9(3) 7_557 5_557
O2 Na5 Na4 74.86(19) 4 .
O2 Na5 Na4 74.86(19) 5_557 .
O2 Na5 Cl3 105.14(19) 4 .
O2 Na5 Cl3 105.14(19) 5_557 .
O2 Na5 Na3 44.6(2) 5_557 9_667
O2 Na5 Na3 108.6(3) 4 9_667
O2 Na5 Na3 44.6(2) 4 .
O2 Na5 Na3 108.6(3) 5_557 .
O2 Na5 O2 149.7(4) 5_557 4
Cl3 Na6 Cl3 97.5(4) 4 3
Cl3 Na6 Cl3 64.2(2) 4 .
Cl3 Na6 Cl3 64.2(2) 4 2
Cl3 Na6 Cl3 97.5(4) 2 .
Cl3 Na6 Cl3 64.2(2) 3 2
Cl3 Na6 Cl3 64.2(2) 3 .
Cl3 Na6 Na6 48.7(2) 2 5_557
Cl3 Na6 Na6 48.7(2) 4 5_557
Cl3 Na6 Na6 48.7(2) . 5_557
Cl3 Na6 Na6 48.7(2) 3 5_557
La1 Na2 La1 89.05(12) . 11_566
Cl2 Na2 La1 96.8(4) 16_565 11_566
Cl2 Na2 La1 168.9(4) 16_565 .
Cl2 Na2 La1 168.9(4) . 11_566
Cl2 Na2 La1 96.8(4) . .
Cl2 Na2 Cl2 75.9(8) . 16_565
Cl2 Na2 Na1 116.6(4) . 11_566
Cl2 Na2 Na1 116.6(4) 16_565 11_566
Cl2 Na2 Na3 55.2(4) . 3
Cl2 Na2 Na3 55.2(4) 16_565 3
Cl2 Na2 O5 140.8(4) 16_565 .
Cl2 Na2 O5 140.8(4) . .
Cl1 Na2 La1 133.20(14) . 11_566
Cl1 Na2 La1 133.20(14) . .
Cl1 Na2 Cl2 38.2(4) . .
Cl1 Na2 Cl2 38.2(4) . 16_565
Cl1 Na2 Na1 120.3(5) . 11_566
Cl1 Na2 Na3 39.4(5) . 3
Cl1 Na2 O1 101.6(4) . .
Cl1 Na2 O1 101.6(4) . 16_565
Cl1 Na2 O5 165.0(5) . .
Cl1 Na2 O6 114.6(3) . 5_556
Cl1 Na2 O6 114.6(3) . 11_566
Na1 Na2 La1 58.83(9) 11_566 .
Na1 Na2 La1 58.83(9) 11_566 11_566
Na1 Na2 Na3 81.0(2) 11_566 3
Na3 Na2 La1 113.77(15) 3 .
Na3 Na2 La1 113.77(15) 3 11_566
O1 Na2 La1 100.4(2) . 11_566
O1 Na2 La1 100.4(2) 16_565 .
O1 Na2 La1 41.81(15) 16_565 11_566
O1 Na2 La1 41.81(15) . .
O1 Na2 Cl2 78.1(4) . .
O1 Na2 Cl2 127.4(4) 16_565 .
O1 Na2 Cl2 127.4(4) . 16_565
O1 Na2 Cl2 78.1(4) 16_565 16_565
O1 Na2 Na1 43.44(17) . 11_566
O1 Na2 Na1 43.44(16) 16_565 11_566
O1 Na2 Na3 72.4(2) . 3
O1 Na2 Na3 72.4(2) 16_565 3
O1 Na2 O1 82.7(3) 16_565 .
O1 Na2 O5 67.5(2) . .
O1 Na2 O5 67.5(2) 16_565 .
O1 Na2 O6 74.6(2) . 5_556
O1 Na2 O6 140.2(3) . 11_566
O1 Na2 O6 74.6(2) 16_565 11_566
O1 Na2 O6 140.2(3) 16_565 5_556
O5 Na2 La1 44.54(6) . 11_566
O5 Na2 La1 44.54(6) . .
O5 Na2 Na1 44.6(2) . 11_566
O5 Na2 Na3 125.6(3) . 3
O6 Na2 La1 110.9(2) 11_566 .
O6 Na2 La1 42.20(16) 5_556 .
O6 Na2 La1 42.20(16) 11_566 11_566
O6 Na2 La1 110.9(2) 5_556 11_566
O6 Na2 Cl2 141.3(4) 11_566 .
O6 Na2 Cl2 141.3(4) 5_556 16_565
O6 Na2 Cl2 79.6(4) 5_556 .
O6 Na2 Cl2 79.6(4) 11_566 16_565
O6 Na2 Na1 101.0(2) 11_566 11_566
O6 Na2 Na1 101.0(2) 5_556 11_566
O6 Na2 Na3 128.00(18) 11_566 3
O6 Na2 Na3 128.00(18) 5_556 3
O6 Na2 O5 73.7(2) 11_566 .
O6 Na2 O5 73.7(2) 5_556 .
O6 Na2 O6 102.9(3) 11_566 5_556
Na1 O3 La1 97.8(3) . .
C1 O3 La1 123.0(5) . .
C1 O3 Na1 137.6(5) . .
Na1 O1W H1WA 114.4 . .
Na1 O1W H1WB 114.2 . .
H1WA O1W H1WB 103.9 . .
Na3 O4 Na4 44.2(2) 9_667 .
Na5 O4 Na4 53.14(18) . .
Na5 O4 Na3 79.8(3) . 9_667
C1 O4 Na4 153.5(7) . .
C1 O4 Na3 109.3(7) . 9_667
C1 O4 Na5 136.0(6) . .
Na1 O1 La1 91.9(2) 11_566 .
Na2 O1 La1 99.2(2) . .
Na2 O1 Na1 96.0(2) . 11_566
C3 O1 La1 126.5(5) . .
C3 O1 Na1 107.6(5) . 11_566
C3 O1 Na2 126.2(5) . .
Na3 O2 Na4 46.4(3) 3 3
Na3 O2 Na5 87.7(4) 3 3
Na5 O2 Na4 53.12(16) 3 3
C3 O2 Na4 136.6(6) . 3
C3 O2 Na3 140.1(6) . 3
C3 O2 Na5 126.9(6) . 3
La1 O5 La1 173.2(4) . 11_566
La1 O5 Na2 86.85(19) . .
La1 O5 Na2 86.85(19) 11_566 .
Na1 O5 La1 88.53(18) 11_566 11_566
Na1 O5 La1 88.53(18) 11_566 .
Na1 O5 Na2 85.1(3) 11_566 .
C6 O5 La1 93.37(19) . .
C6 O5 La1 93.37(19) . 11_566
C6 O5 Na1 120.3(8) . 11_566
C6 O5 Na2 154.5(8) . .
Na2 O6 La1 98.6(2) 12_666 .
C6 O6 La1 98.5(6) . .
C6 O6 Na2 139.4(7) . 12_666
C2 N1 La1 103.9(5) . .
C2 N1 C5 108.3(6) . .
C4 N1 La1 109.1(5) . .
C4 N1 C2 109.9(6) . .
C4 N1 C5 110.7(6) . .
C5 N1 La1 114.9(5) . .
La1 C6 La1 122.4(4) . 11_566
O5 C6 La1 61.2(2) . 11_566
O5 C6 La1 61.2(2) . .
O6 C6 La1 57.1(4) . .
O6 C6 La1 178.5(9) . 11_566
O6 C6 La1 57.1(4) 16_565 11_566
O6 C6 La1 178.5(9) 16_565 .
O6 C6 O5 118.3(6) 16_565 .
O6 C6 O5 118.3(6) . .
O6 C6 O6 123.4(11) . 16_565
O3 C1 C2 117.1(7) . .
O4 C1 O3 125.2(8) . .
O4 C1 C2 117.7(7) . .
N1 C2 C1 110.8(7) . .
N1 C2 H2A 109.5 . .
N1 C2 H2B 109.5 . .
C1 C2 H2A 109.5 . .
C1 C2 H2B 109.5 . .
H2A C2 H2B 108.1 . .
O1 C3 C4 115.2(7) . .
O2 C3 O1 126.3(8) . .
O2 C3 C4 118.5(7) . .
N1 C4 C3 108.0(6) . .
N1 C4 H4A 110.1 . .
N1 C4 H4B 110.1 . .
C3 C4 H4A 110.1 . .
C3 C4 H4B 110.1 . .
H4A C4 H4B 108.4 . .
N1 C5 C5 110.7(5) . 5_556
N1 C5 H5A 109.5 . .
N1 C5 H5B 109.5 . .
C5 C5 H5A 109.5 5_556 .
C5 C5 H5B 109.5 5_556 .
H5A C5 H5B 108.1 . .

loop_
_geom_bond_atom_site_label_1
_geom_bond_atom_site_label_2
_geom_bond_distance
_geom_bond_site_symmetry_2
La1 O3 2.574(6) .
La1 O3 2.574(6) 5_556
La1 O1 2.570(6) 5_556
La1 O1 2.571(6) .
La1 O5 2.6735(7) .
La1 O5 2.6735(7) 12_666
La1 O6 2.586(6) .
La1 O6 2.586(6) 5_556
La1 N1 2.829(6) .
La1 N1 2.829(6) 5_556
La1 C6 3.046(6) .
La1 C6 3.046(6) 12_666
Na4 Na3 2.152(11) 9_667
Na4 Na3 2.152(11) .
Na4 Na5 2.448(5) .
Na4 Na5 2.448(5) 9_667
Na4 O4 2.974(7) .
Na4 O4 2.974(7) 15_665
Na4 O4 2.974(7) 9_667
Na4 O4 2.974(7) 7_557
Na4 O2 2.954(6) 12_667
Na4 O2 2.954(6) 13_665
Na4 O2 2.954(6) 5_557
Na4 O2 2.954(6) 4
Cl3 Na5 2.632(10) .
Cl3 Na6 3.130(11) 5_557
Cl3 Na6 3.130(11) .
Cl2 Cl2 1.53(3) 5_557
Cl2 Cl1 1.622(16) .
Cl2 Na3 3.111(18) 3
Cl2 Na2 2.555(18) .
Cl1 Cl2 1.622(16) 16_565
Cl1 Na3 2.44(2) 3
Cl1 Na2 2.38(2) .
Na1 La1 3.692(4) 12_666
Na1 Na2 3.709(8) 12_666
Na1 O3 2.320(6) 15_665
Na1 O3 2.320(6) .
Na1 O1W 2.255(13) .
Na1 O1 2.565(7) 12_666
Na1 O1 2.565(7) 5_556
Na1 O5 2.616(10) 12_666
Na3 Cl2 3.111(18) 13_665
Na3 Cl2 3.111(18) 4
Na3 Cl1 2.44(2) 4
Na3 Na5 3.259(8) .
Na3 Na5 3.259(8) 9_667
Na3 Na2 3.757(13) 4
Na3 O4 2.707(12) 9_667
Na3 O4 2.707(12) 7_557
Na3 O2 2.291(9) 13_665
Na3 O2 2.291(9) 4
Na5 Na3 3.259(8) 9_667
Na5 O4 2.357(7) 7_557
Na5 O4 2.357(7) .
Na5 O2 2.412(6) 4
Na5 O2 2.412(6) 5_557
Na6 Cl3 3.130(11) 3
Na6 Cl3 3.130(11) 2
Na6 Cl3 3.130(11) 4
Na6 Na6 4.13(3) 5_557
Na2 La1 3.806(4) 11_566
Na2 Cl2 2.555(18) 16_565
Na2 Na1 3.709(8) 11_566
Na2 Na3 3.757(13) 3
Na2 O1 2.426(7) .
Na2 O1 2.426(7) 16_565
Na2 O5 2.860(11) .
Na2 O6 2.432(7) 11_566
Na2 O6 2.432(7) 5_556
O3 C1 1.271(10) .
O1W H1WA 0.9729 .
O1W H1WB 0.9689 .
O4 Na3 2.707(12) 9_667
O4 C1 1.248(10) .
O1 Na1 2.564(7) 11_566
O1 C3 1.279(9) .
O2 Na4 2.954(6) 3
O2 Na3 2.291(9) 3
O2 Na5 2.412(6) 3
O2 C3 1.248(10) .
O5 La1 2.6735(7) 11_566
O5 Na1 2.616(10) 11_566
O5 C6 1.310(15) .
O6 Na2 2.432(7) 12_666
O6 C6 1.270(8) .
N1 C2 1.480(10) .
N1 C4 1.456(10) .
N1 C5 1.499(10) .
C6 La1 3.046(6) 11_566
C6 O6 1.270(8) 16_565
C1 C2 1.518(11) .
C2 H2A 0.9900 .
C2 H2B 0.9900 .
C3 C4 1.532(11) .
C4 H4A 0.9900 .
C4 H4B 0.9900 .
C5 C5 1.521(17) 5_556
C5 H5A 0.9900 .
C5 H5B 0.9900 .
